data_7116028
loop_
_publ_author_name
'Song Song'
'Hua-Fei Zheng'
'Hai-Tao Feng'
'Yan-Song Zheng'

_publ_section_title
;
 Microtubes and hollow microspheres formed by winding of nanoribbons from
 self-assembly of tetraphenylethylene amide macrocycles
;
_journal_name_full Chem.Commun.
_journal_page_first 15212
_journal_paper_doi 10.1039/C4cc05390G
_journal_volume 50
_journal_year 2014
_chemical_formula_sum 'C70 H70 N6 O10'
_chemical_formula_weight 1155.32
_chemical_name_systematic
; 
 ? 
;
_space_group_IT_number 2
_symmetry_cell_setting triclinic
_symmetry_space_group_name_Hall '-P 1'
_symmetry_space_group_name_H-M 'P -1'
_atom_sites_solution_hydrogens geom
_atom_sites_solution_primary direct
_atom_sites_solution_secondary difmap
_audit_creation_method SHELXL-97
_cell_angle_alpha 110.254(3)
_cell_angle_beta 93.202(3)
_cell_angle_gamma 104.012(2)
_cell_formula_units_Z 2
_cell_length_a 9.3702(11)
_cell_length_b 17.6226(19)
_cell_length_c 20.220(3)
_cell_measurement_reflns_used 5358
_cell_measurement_temperature 140(2)
_cell_measurement_theta_max 31.64
_cell_measurement_theta_min 2.27
_cell_volume 3003.2(7)
_computing_cell_refinement 'Bruker SAINT'
_computing_data_collection 'Bruker APEX2'
_computing_data_reduction 'Bruker SAINT'
_computing_molecular_graphics 'Bruker SHELXTL'
_computing_publication_material 'Bruker SHELXTL'
_computing_structure_refinement 'SHELXL-97 (Sheldrick, 2008)'
_computing_structure_solution 'SHELXS-97 (Sheldrick, 2008)'
_diffrn_ambient_temperature 140(2)
_diffrn_measured_fraction_theta_full 0.975
_diffrn_measured_fraction_theta_max 0.975
_diffrn_measurement_device_type 'Bruker APEX-II CCD'
_diffrn_measurement_method '\f and \w scans'
_diffrn_radiation_monochromator graphite
_diffrn_radiation_source 'fine-focus sealed tube'
_diffrn_radiation_type MoK\a
_diffrn_radiation_wavelength 0.71073
_diffrn_reflns_av_R_equivalents 0.0327
_diffrn_reflns_av_sigmaI/netI 0.0747
_diffrn_reflns_limit_h_max 13
_diffrn_reflns_limit_h_min -13
_diffrn_reflns_limit_k_max 18
_diffrn_reflns_limit_k_min -26
_diffrn_reflns_limit_l_max 30
_diffrn_reflns_limit_l_min -30
_diffrn_reflns_number 33098
_diffrn_reflns_theta_full 32.09
_diffrn_reflns_theta_max 32.09
_diffrn_reflns_theta_min 1.09
_exptl_absorpt_coefficient_mu 0.086
_exptl_absorpt_correction_T_max 0.9889
_exptl_absorpt_correction_T_min 0.9780
_exptl_absorpt_correction_type multi-scan
_exptl_absorpt_process_details sadabs
_exptl_crystal_colour colourless
_exptl_crystal_density_diffrn 1.278
_exptl_crystal_density_method 'not measured'
_exptl_crystal_description block
_exptl_crystal_F_000 1224
_exptl_crystal_size_max 0.26
_exptl_crystal_size_mid 0.20
_exptl_crystal_size_min 0.13
_refine_diff_density_max 0.424
_refine_diff_density_min -0.295
_refine_diff_density_rms 0.068
_refine_ls_extinction_method none
_refine_ls_goodness_of_fit_ref 0.975
_refine_ls_hydrogen_treatment mixed
_refine_ls_matrix_type full
_refine_ls_number_parameters 779
_refine_ls_number_reflns 20454
_refine_ls_number_restraints 0
_refine_ls_restrained_S_all 0.975
_refine_ls_R_factor_all 0.1149
_refine_ls_R_factor_gt 0.0580
_refine_ls_shift/su_max 0.033
_refine_ls_shift/su_mean 0.002
_refine_ls_structure_factor_coef Fsqd
_refine_ls_weighting_details 'calc w=1/[\s^2^(Fo^2^)+(0.1038P)^2^+0.0000P] where P=(Fo^2^+2Fc^2^)/3'
_refine_ls_weighting_scheme calc
_refine_ls_wR_factor_gt 0.1531
_refine_ls_wR_factor_ref 0.1972
_reflns_number_gt 11637
_reflns_number_total 20454
_reflns_threshold_expression >2sigma(I)
_cod_data_source_file c4cc05390g2.cif
_cod_data_source_block dm13284
_cod_original_cell_volume 3003.3(7)
_cod_original_sg_symbol_H-M P-1
_cod_database_code 7116028

loop_
_symmetry_equiv_pos_as_xyz
'x, y, z'
'-x, -y, -z'

loop_
_atom_site_label
_atom_site_type_symbol
_atom_site_fract_x
_atom_site_fract_y
_atom_site_fract_z
_atom_site_U_iso_or_equiv
_atom_site_adp_type
_atom_site_occupancy
_atom_site_symmetry_multiplicity
_atom_site_calc_flag
_atom_site_refinement_flags
N1 N 1.70339(16) 1.13734(9) 0.61622(7) 0.0235(3) Uani 1 1 d .
H1C H 1.7503 1.1823 0.6538 0.028 Uiso 1 1 calc R
N2 N 1.42231(16) 1.14605(9) 0.55523(7) 0.0254(3) Uani 1 1 d .
H2A H 1.3954 1.0908 0.5344 0.031 Uiso 1 1 calc R
N3 N 0.28620(15) 0.86055(9) 0.88245(7) 0.0224(3) Uani 1 1 d .
H3C H 0.2331 0.8149 0.8470 0.027 Uiso 1 1 calc R
N4 N 0.56757(16) 0.85748(9) 0.94841(8) 0.0252(3) Uani 1 1 d .
H4C H 0.5908 0.9125 0.9607 0.030 Uiso 1 1 calc R
N5 N 0.74875(17) 0.37947(9) 0.28173(8) 0.0287(3) Uani 1 1 d .
N6 N 0.83427(18) 0.42514(10) 0.79764(8) 0.0326(4) Uani 1 1 d .
O1 O 1.70411(12) 1.14498(8) 0.75517(6) 0.0233(2) Uani 1 1 d .
O2 O 1.59397(14) 0.99626(7) 0.57607(6) 0.0275(3) Uani 1 1 d .
O3 O 1.35092(16) 1.25894(8) 0.62474(8) 0.0386(3) Uani 1 1 d .
O4 O 1.21321(13) 1.04239(7) 0.58654(7) 0.0260(3) Uani 1 1 d .
O5 O 0.29127(12) 0.84549(7) 0.73953(6) 0.0226(2) Uani 1 1 d .
O6 O 0.41942(14) 0.99743(8) 0.91565(6) 0.0273(3) Uani 1 1 d .
O7 O 0.64748(14) 0.74127(8) 0.89820(8) 0.0347(3) Uani 1 1 d .
O8 O 0.77899(13) 0.95152(7) 0.91183(7) 0.0277(3) Uani 1 1 d .
O9 O 0.89155(15) 0.30573(9) 0.21403(7) 0.0353(3) Uani 1 1 d .
O10 O 0.8171(3) 0.30707(10) 0.70271(9) 0.0783(7) Uani 1 1 d .
C1 C 1.68951(19) 1.06599(11) 0.69946(8) 0.0240(3) Uani 1 1 d .
H1A H 1.6090 1.0227 0.7066 0.029 Uiso 1 1 calc R
H1B H 1.7831 1.0502 0.7035 0.029 Uiso 1 1 calc R
C2 C 1.65556(17) 1.06428(10) 0.62442(8) 0.0192(3) Uani 1 1 d .
C3 C 1.68149(19) 1.14630(11) 0.54775(8) 0.0251(3) Uani 1 1 d .
H3A H 1.6500 1.0898 0.5093 0.030 Uiso 1 1 calc R
H3B H 1.7770 1.1778 0.5393 0.030 Uiso 1 1 calc R
C4 C 1.5647(2) 1.19232(11) 0.54503(10) 0.0284(4) Uani 1 1 d .
H4A H 1.5968 1.2494 0.5828 0.034 Uiso 1 1 calc R
H4B H 1.5544 1.1985 0.4983 0.034 Uiso 1 1 calc R
C5 C 1.32987(19) 1.18228(10) 0.59432(9) 0.0238(3) Uani 1 1 d .
C6 C 1.18680(19) 1.12240(10) 0.59871(9) 0.0242(3) Uani 1 1 d .
H6A H 1.1571 1.1445 0.6464 0.029 Uiso 1 1 calc R
H6B H 1.1056 1.1167 0.5623 0.029 Uiso 1 1 calc R
C7 C 1.10372(17) 0.97964(10) 0.59459(8) 0.0201(3) Uani 1 1 d .
C8 C 1.15361(18) 0.91840(11) 0.60986(9) 0.0227(3) Uani 1 1 d .
H8 H 1.2570 0.9227 0.6155 0.027 Uiso 1 1 calc R
C9 C 1.05190(17) 0.85126(10) 0.61674(8) 0.0213(3) Uani 1 1 d .
H9 H 1.0866 0.8100 0.6278 0.026 Uiso 1 1 calc R
C10 C 0.89880(17) 0.84267(10) 0.60775(8) 0.0183(3) Uani 1 1 d .
C11 C 0.85130(17) 0.90594(10) 0.59430(8) 0.0205(3) Uani 1 1 d .
H11 H 0.7482 0.9023 0.5896 0.025 Uiso 1 1 calc R
C12 C 0.95262(17) 0.97430(10) 0.58758(8) 0.0207(3) Uani 1 1 d .
H12 H 0.9188 1.0168 0.5783 0.025 Uiso 1 1 calc R
C13 C 0.79095(17) 0.76964(10) 0.61549(8) 0.0184(3) Uani 1 1 d .
C14 C 0.80579(17) 0.69011(10) 0.58829(8) 0.0197(3) Uani 1 1 d .
C15 C 0.90082(17) 0.66576(10) 0.53208(8) 0.0192(3) Uani 1 1 d .
C16 C 0.88902(19) 0.68678(10) 0.47165(8) 0.0237(3) Uani 1 1 d .
H16 H 0.8176 0.7149 0.4657 0.028 Uiso 1 1 calc R
C17 C 0.9808(2) 0.66689(11) 0.42029(9) 0.0276(4) Uani 1 1 d .
H17 H 0.9711 0.6811 0.3794 0.033 Uiso 1 1 calc R
C18 C 1.0867(2) 0.62625(11) 0.42854(9) 0.0296(4) Uani 1 1 d .
H18 H 1.1521 0.6149 0.3944 0.035 Uiso 1 1 calc R
C19 C 1.09618(19) 0.60233(11) 0.48694(10) 0.0283(4) Uani 1 1 d .
H19 H 1.1662 0.5730 0.4921 0.034 Uiso 1 1 calc R
C20 C 1.00333(18) 0.62128(10) 0.53777(9) 0.0233(3) Uani 1 1 d .
H20 H 1.0094 0.6038 0.5771 0.028 Uiso 1 1 calc R
C21 C 0.73323(18) 0.62271(11) 0.61401(9) 0.0242(3) Uani 1 1 d .
C22 C 0.6591(2) 0.54163(12) 0.56726(11) 0.0350(4) Uani 1 1 d .
H22 H 0.6474 0.5292 0.5173 0.042 Uiso 1 1 calc R
C23 C 0.6017(3) 0.47816(14) 0.59301(15) 0.0486(6) Uani 1 1 d .
H23 H 0.5501 0.4231 0.5606 0.058 Uiso 1 1 calc R
C24 C 0.6196(3) 0.49534(17) 0.66580(16) 0.0553(7) Uani 1 1 d .
H24 H 0.5809 0.4522 0.6833 0.066 Uiso 1 1 calc R
C25 C 0.6935(3) 0.57485(17) 0.71218(14) 0.0498(6) Uani 1 1 d .
H25 H 0.7067 0.5865 0.7620 0.060 Uiso 1 1 calc R
C26 C 0.7497(2) 0.63896(14) 0.68739(11) 0.0338(4) Uani 1 1 d .
H26 H 0.7995 0.6940 0.7204 0.041 Uiso 1 1 calc R
C27 C 0.66479(17) 0.78833(10) 0.65292(8) 0.0189(3) Uani 1 1 d .
C28 C 0.51823(17) 0.74358(10) 0.61878(8) 0.0202(3) Uani 1 1 d .
H28 H 0.5023 0.6981 0.5743 0.024 Uiso 1 1 calc R
C29 C 0.39635(17) 0.76425(10) 0.64853(8) 0.0203(3) Uani 1 1 d .
H29 H 0.2983 0.7337 0.6242 0.024 Uiso 1 1 calc R
C30 C 0.41864(17) 0.83005(10) 0.71437(8) 0.0182(3) Uani 1 1 d .
C31 C 0.56195(17) 0.87460(10) 0.75007(8) 0.0202(3) Uani 1 1 d .
H31 H 0.5774 0.9186 0.7955 0.024 Uiso 1 1 calc R
C32 C 0.68303(17) 0.85402(10) 0.71846(8) 0.0208(3) Uani 1 1 d .
H32 H 0.7809 0.8858 0.7423 0.025 Uiso 1 1 calc R
C33 C 0.3062(2) 0.92569(11) 0.79404(8) 0.0242(3) Uani 1 1 d .
H33A H 0.2116 0.9406 0.7904 0.029 Uiso 1 1 calc R
H33B H 0.3847 0.9685 0.7853 0.029 Uiso 1 1 calc R
C34 C 0.34502(18) 0.93008(10) 0.86997(8) 0.0209(3) Uani 1 1 d .
C35 C 0.30817(19) 0.85858(11) 0.95406(8) 0.0243(3) Uani 1 1 d .
H35A H 0.2127 0.8285 0.9636 0.029 Uiso 1 1 calc R
H35B H 0.3375 0.9170 0.9895 0.029 Uiso 1 1 calc R
C36 C 0.42639(19) 0.81562(11) 0.96361(10) 0.0270(4) Uani 1 1 d .
H36A H 0.4389 0.8176 1.0132 0.032 Uiso 1 1 calc R
H36B H 0.3942 0.7558 0.9310 0.032 Uiso 1 1 calc R
C37 C 0.66383(18) 0.81745(11) 0.91696(9) 0.0230(3) Uani 1 1 d .
C38 C 0.80457(18) 0.87289(10) 0.90586(9) 0.0234(3) Uani 1 1 d .
H38A H 0.8887 0.8821 0.9423 0.028 Uiso 1 1 calc R
H38B H 0.8297 0.8453 0.8581 0.028 Uiso 1 1 calc R
C39 C 0.88898(17) 1.01212(10) 0.90154(8) 0.0198(3) Uani 1 1 d .
C40 C 0.83924(17) 1.07155(10) 0.88362(8) 0.0211(3) Uani 1 1 d .
H40 H 0.7358 1.0667 0.8770 0.025 Uiso 1 1 calc R
C41 C 0.94072(17) 1.13794(10) 0.87538(8) 0.0204(3) Uani 1 1 d .
H41 H 0.9058 1.1781 0.8627 0.025 Uiso 1 1 calc R
C42 C 1.09415(16) 1.14713(9) 0.88544(7) 0.0165(3) Uani 1 1 d .
C43 C 1.14110(17) 1.08506(10) 0.90101(8) 0.0199(3) Uani 1 1 d .
H43 H 1.2442 1.0887 0.9058 0.024 Uiso 1 1 calc R
C44 C 1.03995(18) 1.01755(10) 0.90968(8) 0.0210(3) Uani 1 1 d .
H44 H 1.0738 0.9762 0.9209 0.025 Uiso 1 1 calc R
C45 C 1.20203(17) 1.21966(10) 0.87751(8) 0.0178(3) Uani 1 1 d .
C46 C 1.18642(17) 1.29904(10) 0.90266(8) 0.0183(3) Uani 1 1 d .
C47 C 1.08395(17) 1.32357(9) 0.95503(8) 0.0183(3) Uani 1 1 d .
C48 C 1.09084(19) 1.30475(10) 1.01654(8) 0.0230(3) Uani 1 1 d .
H48 H 1.1634 1.2788 1.0257 0.028 Uiso 1 1 calc R
C49 C 0.9921(2) 1.32382(11) 1.06441(9) 0.0285(4) Uani 1 1 d .
H49 H 0.9968 1.3104 1.1060 0.034 Uiso 1 1 calc R
C50 C 0.8861(2) 1.36261(11) 1.05152(9) 0.0292(4) Uani 1 1 d .
H50 H 0.8165 1.3740 1.0834 0.035 Uiso 1 1 calc R
C51 C 0.88279(19) 1.38449(11) 0.99216(9) 0.0276(4) Uani 1 1 d .
H51 H 0.8127 1.4125 0.9840 0.033 Uiso 1 1 calc R
C52 C 0.98162(18) 1.36556(10) 0.94447(9) 0.0228(3) Uani 1 1 d .
H52 H 0.9795 1.3814 0.9041 0.027 Uiso 1 1 calc R
C53 C 1.26933(18) 1.36658(10) 0.87939(9) 0.0218(3) Uani 1 1 d .
C54 C 1.3324(2) 1.44835(11) 0.92811(11) 0.0314(4) Uani 1 1 d .
H54 H 1.3256 1.4610 0.9773 0.038 Uiso 1 1 calc R
C55 C 1.4053(2) 1.51188(13) 0.90582(14) 0.0452(6) Uani 1 1 d .
H55 H 1.4489 1.5674 0.9396 0.054 Uiso 1 1 calc R
C56 C 1.4140(2) 1.49342(15) 0.83357(15) 0.0493(6) Uani 1 1 d .
H56 H 1.4633 1.5366 0.8181 0.059 Uiso 1 1 calc R
C57 C 1.3515(2) 1.41311(15) 0.78462(13) 0.0425(5) Uani 1 1 d .
H57 H 1.3578 1.4007 0.7354 0.051 Uiso 1 1 calc R
C58 C 1.2796(2) 1.35066(12) 0.80724(10) 0.0297(4) Uani 1 1 d .
H58 H 1.2359 1.2954 0.7730 0.036 Uiso 1 1 calc R
C59 C 1.32989(17) 1.20008(9) 0.84200(8) 0.0175(3) Uani 1 1 d .
C60 C 1.47578(17) 1.24549(10) 0.87615(8) 0.0211(3) Uani 1 1 d .
H60 H 1.4915 1.2907 0.9208 0.025 Uiso 1 1 calc R
C61 C 1.59728(17) 1.22556(10) 0.84582(8) 0.0209(3) Uani 1 1 d .
H61 H 1.6953 1.2566 0.8700 0.025 Uiso 1 1 calc R
C62 C 1.57608(17) 1.16018(10) 0.77994(8) 0.0179(3) Uani 1 1 d .
C63 C 1.43299(17) 1.11523(10) 0.74434(8) 0.0189(3) Uani 1 1 d .
H63 H 1.4181 1.0718 0.6987 0.023 Uiso 1 1 calc R
C64 C 1.31194(17) 1.13432(10) 0.77596(8) 0.0196(3) Uani 1 1 d .
H64 H 1.2143 1.1019 0.7522 0.024 Uiso 1 1 calc R
C65 C 0.8758(2) 0.36137(11) 0.26762(9) 0.0279(4) Uani 1 1 d .
H65 H 0.9620 0.3943 0.3019 0.034 Uiso 1 1 calc R
C66 C 0.6129(2) 0.33277(13) 0.23046(10) 0.0365(4) Uani 1 1 d .
H66A H 0.6055 0.3594 0.1957 0.055 Uiso 1 1 calc R
H66B H 0.5265 0.3329 0.2556 0.055 Uiso 1 1 calc R
H66C H 0.6156 0.2746 0.2057 0.055 Uiso 1 1 calc R
C67 C 0.7396(2) 0.44914(13) 0.34560(11) 0.0404(5) Uani 1 1 d .
H67A H 0.8356 0.4728 0.3771 0.061 Uiso 1 1 calc R
H67B H 0.6623 0.4283 0.3708 0.061 Uiso 1 1 calc R
H67C H 0.7146 0.4929 0.3316 0.061 Uiso 1 1 calc R
C68 C 0.7643(3) 0.34840(14) 0.75200(11) 0.0510(7) Uani 1 1 d .
H68 H 0.6662 0.3237 0.7579 0.061 Uiso 1 1 calc R
C69 C 0.9827(2) 0.46721(12) 0.78951(11) 0.0413(5) Uani 1 1 d .
H69A H 1.0059 0.4355 0.7430 0.062 Uiso 1 1 calc R
H69B H 1.0558 0.4701 0.8275 0.062 Uiso 1 1 calc R
H69C H 0.9863 0.5244 0.7925 0.062 Uiso 1 1 calc R
C70 C 0.7672(2) 0.46962(13) 0.85647(11) 0.0371(4) Uani 1 1 d .
H70A H 0.7515 0.5199 0.8502 0.056 Uiso 1 1 calc R
H70B H 0.8333 0.4864 0.9014 0.056 Uiso 1 1 calc R
H70C H 0.6713 0.4326 0.8575 0.056 Uiso 1 1 calc R

loop_
_atom_site_aniso_label
_atom_site_aniso_U_11
_atom_site_aniso_U_22
_atom_site_aniso_U_33
_atom_site_aniso_U_23
_atom_site_aniso_U_13
_atom_site_aniso_U_12
N1 0.0265(7) 0.0200(7) 0.0173(6) 0.0019(5) 0.0011(5) 0.0024(6)
N2 0.0277(7) 0.0179(7) 0.0266(7) 0.0058(6) 0.0043(6) 0.0026(6)
N3 0.0229(7) 0.0241(7) 0.0177(6) 0.0066(5) 0.0032(5) 0.0037(5)
N4 0.0237(7) 0.0195(7) 0.0310(7) 0.0102(6) 0.0059(6) 0.0020(5)
N5 0.0309(8) 0.0255(8) 0.0279(7) 0.0107(6) 0.0011(6) 0.0040(6)
N6 0.0379(9) 0.0248(8) 0.0282(8) 0.0090(6) 0.0013(6) -0.0013(7)
O1 0.0196(5) 0.0314(7) 0.0166(5) 0.0032(5) 0.0037(4) 0.0115(5)
O2 0.0340(7) 0.0213(6) 0.0232(6) 0.0042(5) -0.0012(5) 0.0080(5)
O3 0.0473(9) 0.0198(6) 0.0451(8) 0.0072(6) 0.0074(7) 0.0101(6)
O4 0.0216(6) 0.0211(6) 0.0372(7) 0.0123(5) 0.0074(5) 0.0066(5)
O5 0.0206(5) 0.0283(6) 0.0202(5) 0.0065(5) 0.0061(4) 0.0125(5)
O6 0.0315(7) 0.0231(6) 0.0252(6) 0.0075(5) 0.0022(5) 0.0065(5)
O7 0.0304(7) 0.0209(6) 0.0507(8) 0.0139(6) -0.0028(6) 0.0047(5)
O8 0.0210(6) 0.0221(6) 0.0457(7) 0.0179(6) 0.0092(5) 0.0072(5)
O9 0.0363(7) 0.0387(8) 0.0246(6) 0.0084(6) 0.0106(5) 0.0030(6)
O10 0.1280(18) 0.0321(9) 0.0363(9) -0.0049(7) 0.0302(10) -0.0242(10)
C1 0.0271(8) 0.0283(9) 0.0212(7) 0.0076(7) 0.0060(6) 0.0176(7)
C2 0.0160(7) 0.0243(8) 0.0178(7) 0.0050(6) 0.0045(5) 0.0101(6)
C3 0.0278(8) 0.0246(8) 0.0190(7) 0.0073(6) 0.0066(6) 0.0007(7)
C4 0.0309(9) 0.0251(9) 0.0289(9) 0.0145(7) 0.0045(7) 0.0007(7)
C5 0.0297(9) 0.0198(8) 0.0209(7) 0.0066(6) 0.0005(6) 0.0069(6)
C6 0.0273(8) 0.0226(8) 0.0243(8) 0.0082(7) 0.0053(6) 0.0104(7)
C7 0.0207(7) 0.0175(7) 0.0196(7) 0.0039(6) 0.0043(6) 0.0053(6)
C8 0.0174(7) 0.0260(8) 0.0245(8) 0.0079(7) 0.0019(6) 0.0081(6)
C9 0.0193(7) 0.0228(8) 0.0223(7) 0.0073(6) 0.0016(6) 0.0087(6)
C10 0.0171(7) 0.0211(7) 0.0172(7) 0.0060(6) 0.0035(5) 0.0075(6)
C11 0.0179(7) 0.0249(8) 0.0217(7) 0.0093(6) 0.0058(6) 0.0098(6)
C12 0.0218(7) 0.0211(8) 0.0223(7) 0.0079(6) 0.0051(6) 0.0111(6)
C13 0.0175(7) 0.0210(7) 0.0181(7) 0.0070(6) 0.0041(5) 0.0082(6)
C14 0.0204(7) 0.0222(8) 0.0204(7) 0.0091(6) 0.0073(6) 0.0102(6)
C15 0.0183(7) 0.0198(7) 0.0219(7) 0.0088(6) 0.0074(6) 0.0073(6)
C16 0.0274(8) 0.0235(8) 0.0227(8) 0.0092(7) 0.0069(6) 0.0097(7)
C17 0.0372(10) 0.0222(8) 0.0227(8) 0.0081(7) 0.0094(7) 0.0064(7)
C18 0.0313(9) 0.0267(9) 0.0281(9) 0.0063(7) 0.0165(7) 0.0065(7)
C19 0.0238(8) 0.0298(9) 0.0341(9) 0.0104(8) 0.0118(7) 0.0131(7)
C20 0.0235(8) 0.0235(8) 0.0262(8) 0.0098(7) 0.0082(6) 0.0108(6)
C21 0.0210(8) 0.0294(9) 0.0339(9) 0.0188(7) 0.0151(7) 0.0152(7)
C22 0.0346(10) 0.0289(10) 0.0482(11) 0.0167(9) 0.0241(9) 0.0131(8)
C23 0.0438(12) 0.0310(11) 0.0877(18) 0.0316(12) 0.0407(12) 0.0196(9)
C24 0.0471(13) 0.0664(17) 0.101(2) 0.0684(17) 0.0478(14) 0.0382(13)
C25 0.0416(12) 0.0796(19) 0.0669(15) 0.0592(15) 0.0282(11) 0.0341(12)
C26 0.0301(9) 0.0502(12) 0.0375(10) 0.0293(10) 0.0145(8) 0.0195(9)
C27 0.0176(7) 0.0222(8) 0.0198(7) 0.0088(6) 0.0057(5) 0.0088(6)
C28 0.0219(7) 0.0188(7) 0.0172(7) 0.0025(6) 0.0035(6) 0.0067(6)
C29 0.0168(7) 0.0242(8) 0.0194(7) 0.0068(6) 0.0025(5) 0.0069(6)
C30 0.0191(7) 0.0231(8) 0.0177(7) 0.0098(6) 0.0066(5) 0.0111(6)
C31 0.0226(7) 0.0211(8) 0.0157(7) 0.0045(6) 0.0042(6) 0.0072(6)
C32 0.0186(7) 0.0244(8) 0.0188(7) 0.0072(6) 0.0041(6) 0.0056(6)
C33 0.0328(9) 0.0273(9) 0.0205(7) 0.0101(7) 0.0099(6) 0.0192(7)
C34 0.0206(7) 0.0245(8) 0.0219(7) 0.0086(6) 0.0064(6) 0.0130(6)
C35 0.0258(8) 0.0266(8) 0.0189(7) 0.0093(7) 0.0074(6) 0.0022(7)
C36 0.0260(8) 0.0260(9) 0.0295(8) 0.0161(7) 0.0036(7) -0.0006(7)
C37 0.0231(8) 0.0223(8) 0.0228(8) 0.0097(6) -0.0038(6) 0.0045(6)
C38 0.0228(8) 0.0201(8) 0.0284(8) 0.0100(7) 0.0031(6) 0.0068(6)
C39 0.0185(7) 0.0188(7) 0.0221(7) 0.0074(6) 0.0051(6) 0.0049(6)
C40 0.0159(7) 0.0219(8) 0.0245(8) 0.0070(6) 0.0008(6) 0.0063(6)
C41 0.0204(7) 0.0187(7) 0.0223(7) 0.0068(6) 0.0000(6) 0.0075(6)
C42 0.0183(7) 0.0172(7) 0.0145(6) 0.0048(5) 0.0046(5) 0.0071(5)
C43 0.0184(7) 0.0205(7) 0.0227(7) 0.0078(6) 0.0053(6) 0.0085(6)
C44 0.0221(7) 0.0221(8) 0.0238(7) 0.0115(6) 0.0066(6) 0.0103(6)
C45 0.0182(7) 0.0199(7) 0.0174(7) 0.0075(6) 0.0040(5) 0.0080(6)
C46 0.0189(7) 0.0210(7) 0.0180(7) 0.0082(6) 0.0054(5) 0.0090(6)
C47 0.0197(7) 0.0149(7) 0.0188(7) 0.0042(6) 0.0056(5) 0.0048(6)
C48 0.0295(8) 0.0185(8) 0.0212(7) 0.0068(6) 0.0055(6) 0.0078(6)
C49 0.0381(10) 0.0215(8) 0.0212(8) 0.0050(7) 0.0109(7) 0.0025(7)
C50 0.0253(8) 0.0233(9) 0.0293(9) 0.0008(7) 0.0131(7) 0.0005(7)
C51 0.0204(8) 0.0236(9) 0.0334(9) 0.0026(7) 0.0063(7) 0.0077(6)
C52 0.0231(8) 0.0223(8) 0.0244(8) 0.0080(6) 0.0064(6) 0.0093(6)
C53 0.0209(7) 0.0223(8) 0.0291(8) 0.0139(7) 0.0108(6) 0.0104(6)
C54 0.0269(9) 0.0232(9) 0.0473(11) 0.0128(8) 0.0156(8) 0.0107(7)
C55 0.0313(10) 0.0232(10) 0.0878(18) 0.0237(11) 0.0221(11) 0.0121(8)
C56 0.0407(12) 0.0522(14) 0.0917(19) 0.0565(14) 0.0392(12) 0.0282(11)
C57 0.0417(12) 0.0557(14) 0.0594(13) 0.0455(12) 0.0273(10) 0.0258(10)
C58 0.0330(9) 0.0363(10) 0.0330(9) 0.0216(8) 0.0142(8) 0.0184(8)
C59 0.0191(7) 0.0177(7) 0.0178(7) 0.0074(6) 0.0049(5) 0.0070(6)
C60 0.0220(7) 0.0198(8) 0.0187(7) 0.0027(6) 0.0030(6) 0.0075(6)
C61 0.0178(7) 0.0249(8) 0.0165(7) 0.0033(6) 0.0011(5) 0.0067(6)
C62 0.0184(7) 0.0218(7) 0.0159(6) 0.0073(6) 0.0038(5) 0.0089(6)
C63 0.0216(7) 0.0190(7) 0.0142(6) 0.0030(6) 0.0022(5) 0.0073(6)
C64 0.0185(7) 0.0202(7) 0.0182(7) 0.0050(6) 0.0023(5) 0.0050(6)
C65 0.0280(9) 0.0284(9) 0.0251(8) 0.0127(7) 0.0033(7) -0.0002(7)
C66 0.0351(10) 0.0333(10) 0.0373(10) 0.0111(9) -0.0067(8) 0.0086(8)
C67 0.0422(12) 0.0294(10) 0.0432(11) 0.0052(9) 0.0038(9) 0.0112(9)
C68 0.0719(17) 0.0345(12) 0.0278(10) 0.0107(9) 0.0041(10) -0.0167(11)
C69 0.0443(12) 0.0283(10) 0.0363(10) 0.0015(8) 0.0118(9) -0.0021(9)
C70 0.0324(10) 0.0367(11) 0.0467(11) 0.0188(9) 0.0102(9) 0.0120(8)

loop_
_atom_type_symbol
_atom_type_description
_atom_type_scat_dispersion_real
_atom_type_scat_dispersion_imag
_atom_type_scat_source
C C 0.0033 0.0016 'International Tables Vol C Tables 4.2.6.8 and 6.1.1.4'
H H 0.0000 0.0000 'International Tables Vol C Tables 4.2.6.8 and 6.1.1.4'
N N 0.0061 0.0033 'International Tables Vol C Tables 4.2.6.8 and 6.1.1.4'
O O 0.0106 0.0060 'International Tables Vol C Tables 4.2.6.8 and 6.1.1.4'

loop_
_geom_angle_atom_site_label_1
_geom_angle_atom_site_label_2
_geom_angle_atom_site_label_3
_geom_angle
C2 N1 C3 122.79(14)
C2 N1 H1C 118.6
C3 N1 H1C 118.6
C5 N2 C4 123.91(15)
C5 N2 H2A 118.0
C4 N2 H2A 118.0
C34 N3 C35 121.21(14)
C34 N3 H3C 119.4
C35 N3 H3C 119.4
C37 N4 C36 123.93(15)
C37 N4 H4C 118.0
C36 N4 H4C 118.0
C65 N5 C66 119.92(16)
C65 N5 C67 122.57(16)
C66 N5 C67 117.39(17)
C68 N6 C70 121.72(18)
C68 N6 C69 120.05(18)
C70 N6 C69 118.23(15)
C62 O1 C1 117.15(13)
C7 O4 C6 118.85(13)
C30 O5 C33 117.10(13)
C39 O8 C38 119.57(13)
O1 C1 C2 114.87(13)
O1 C1 H1A 108.5
C2 C1 H1A 108.5
O1 C1 H1B 108.5
C2 C1 H1B 108.5
H1A C1 H1B 107.5
O2 C2 N1 125.26(14)
O2 C2 C1 118.73(14)
N1 C2 C1 115.91(14)
N1 C3 C4 111.67(14)
N1 C3 H3A 109.3
C4 C3 H3A 109.3
N1 C3 H3B 109.3
C4 C3 H3B 109.3
H3A C3 H3B 107.9
N2 C4 C3 110.37(14)
N2 C4 H4A 109.6
C3 C4 H4A 109.6
N2 C4 H4B 109.6
C3 C4 H4B 109.6
H4A C4 H4B 108.1
O3 C5 N2 125.08(16)
O3 C5 C6 119.28(16)
N2 C5 C6 115.61(15)
O4 C6 C5 108.04(14)
O4 C6 H6A 110.1
C5 C6 H6A 110.1
O4 C6 H6B 110.1
C5 C6 H6B 110.1
H6A C6 H6B 108.4
O4 C7 C8 115.12(14)
O4 C7 C12 124.54(14)
C8 C7 C12 120.33(15)
C9 C8 C7 119.60(15)
C9 C8 H8 120.2
C7 C8 H8 120.2
C8 C9 C10 121.44(15)
C8 C9 H9 119.3
C10 C9 H9 119.3
C11 C10 C9 118.04(14)
C11 C10 C13 121.40(14)
C9 C10 C13 120.51(14)
C12 C11 C10 121.16(15)
C12 C11 H11 119.4
C10 C11 H11 119.4
C7 C12 C11 119.37(15)
C7 C12 H12 120.3
C11 C12 H12 120.3
C14 C13 C27 121.92(14)
C14 C13 C10 121.95(14)
C27 C13 C10 116.12(13)
C13 C14 C21 122.64(14)
C13 C14 C15 121.75(14)
C21 C14 C15 115.58(14)
C16 C15 C20 118.10(15)
C16 C15 C14 120.41(14)
C20 C15 C14 121.50(14)
C17 C16 C15 120.71(16)
C17 C16 H16 119.6
C15 C16 H16 119.6
C16 C17 C18 120.33(16)
C16 C17 H17 119.8
C18 C17 H17 119.8
C19 C18 C17 119.61(16)
C19 C18 H18 120.2
C17 C18 H18 120.2
C20 C19 C18 120.02(17)
C20 C19 H19 120.0
C18 C19 H19 120.0
C19 C20 C15 121.12(16)
C19 C20 H20 119.4
C15 C20 H20 119.4
C22 C21 C26 118.33(16)
C22 C21 C14 121.98(15)
C26 C21 C14 119.49(16)
C21 C22 C23 120.6(2)
C21 C22 H22 119.7
C23 C22 H22 119.7
C24 C23 C22 120.2(2)
C24 C23 H23 119.9
C22 C23 H23 119.9
C25 C24 C23 119.53(19)
C25 C24 H24 120.2
C23 C24 H24 120.2
C24 C25 C26 120.9(2)
C24 C25 H25 119.6
C26 C25 H25 119.6
C25 C26 C21 120.4(2)
C25 C26 H26 119.8
C21 C26 H26 119.8
C32 C27 C28 117.29(14)
C32 C27 C13 123.04(14)
C28 C27 C13 119.41(14)
C29 C28 C27 121.59(14)
C29 C28 H28 119.2
C27 C28 H28 119.2
C28 C29 C30 119.61(14)
C28 C29 H29 120.2
C30 C29 H29 120.2
O5 C30 C31 124.47(14)
O5 C30 C29 115.30(14)
C31 C30 C29 120.24(14)
C30 C31 C32 119.22(14)
C30 C31 H31 120.4
C32 C31 H31 120.4
C27 C32 C31 122.03(14)
C27 C32 H32 119.0
C31 C32 H32 119.0
O5 C33 C34 114.64(13)
O5 C33 H33A 108.6
C34 C33 H33A 108.6
O5 C33 H33B 108.6
C34 C33 H33B 108.6
H33A C33 H33B 107.6
O6 C34 N3 124.71(15)
O6 C34 C33 118.98(15)
N3 C34 C33 116.16(14)
N3 C35 C36 112.98(14)
N3 C35 H35A 109.0
C36 C35 H35A 109.0
N3 C35 H35B 109.0
C36 C35 H35B 109.0
H35A C35 H35B 107.8
N4 C36 C35 110.24(14)
N4 C36 H36A 109.6
C35 C36 H36A 109.6
N4 C36 H36B 109.6
C35 C36 H36B 109.6
H36A C36 H36B 108.1
O7 C37 N4 125.11(16)
O7 C37 C38 119.31(16)
N4 C37 C38 115.57(15)
O8 C38 C37 108.27(14)
O8 C38 H38A 110.0
C37 C38 H38A 110.0
O8 C38 H38B 110.0
C37 C38 H38B 110.0
H38A C38 H38B 108.4
O8 C39 C40 114.71(14)
O8 C39 C44 124.71(14)
C40 C39 C44 120.56(14)
C41 C40 C39 119.84(15)
C41 C40 H40 120.1
C39 C40 H40 120.1
C40 C41 C42 121.29(14)
C40 C41 H41 119.4
C42 C41 H41 119.4
C43 C42 C41 117.79(14)
C43 C42 C45 121.55(14)
C41 C42 C45 120.63(13)
C42 C43 C44 121.61(15)
C42 C43 H43 119.2
C44 C43 H43 119.2
C39 C44 C43 118.83(15)
C39 C44 H44 120.6
C43 C44 H44 120.6
C46 C45 C59 122.15(14)
C46 C45 C42 122.35(14)
C59 C45 C42 115.48(13)
C45 C46 C53 122.28(14)
C45 C46 C47 121.83(13)
C53 C46 C47 115.89(13)
C52 C47 C48 118.80(15)
C52 C47 C46 121.68(14)
C48 C47 C46 119.51(14)
C49 C48 C47 120.36(16)
C49 C48 H48 119.8
C47 C48 H48 119.8
C48 C49 C50 120.09(16)
C48 C49 H49 120.0
C50 C49 H49 120.0
C51 C50 C49 119.77(16)
C51 C50 H50 120.1
C49 C50 H50 120.1
C50 C51 C52 120.07(17)
C50 C51 H51 120.0
C52 C51 H51 120.0
C51 C52 C47 120.80(16)
C51 C52 H52 119.6
C47 C52 H52 119.6
C54 C53 C58 117.89(16)
C54 C53 C46 121.08(15)
C58 C53 C46 120.95(15)
C55 C54 C53 120.92(19)
C55 C54 H54 119.5
C53 C54 H54 119.5
C54 C55 C56 119.5(2)
C54 C55 H55 120.3
C56 C55 H55 120.3
C57 C56 C55 120.41(18)
C57 C56 H56 119.8
C55 C56 H56 119.8
C56 C57 C58 119.7(2)
C56 C57 H57 120.2
C58 C57 H57 120.2
C57 C58 C53 121.63(19)
C57 C58 H58 119.2
C53 C58 H58 119.2
C64 C59 C60 117.50(14)
C64 C59 C45 122.46(14)
C60 C59 C45 119.96(14)
C61 C60 C59 121.13(14)
C61 C60 H60 119.4
C59 C60 H60 119.4
C60 C61 C62 120.11(14)
C60 C61 H61 119.9
C62 C61 H61 119.9
O1 C62 C63 124.67(14)
O1 C62 C61 115.35(13)
C63 C62 C61 119.98(14)
C62 C63 C64 119.47(14)
C62 C63 H63 120.3
C64 C63 H63 120.3
C63 C64 C59 121.77(14)
C63 C64 H64 119.1
C59 C64 H64 119.1
O9 C65 N5 125.67(17)
O9 C65 H65 117.2
N5 C65 H65 117.2
N5 C66 H66A 109.5
N5 C66 H66B 109.5
H66A C66 H66B 109.5
N5 C66 H66C 109.5
H66A C66 H66C 109.5
H66B C66 H66C 109.5
N5 C67 H67A 109.5
N5 C67 H67B 109.5
H67A C67 H67B 109.5
N5 C67 H67C 109.5
H67A C67 H67C 109.5
H67B C67 H67C 109.5
O10 C68 N6 124.5(2)
O10 C68 H68 117.8
N6 C68 H68 117.8
N6 C69 H69A 109.5
N6 C69 H69B 109.5
H69A C69 H69B 109.5
N6 C69 H69C 109.5
H69A C69 H69C 109.5
H69B C69 H69C 109.5
N6 C70 H70A 109.5
N6 C70 H70B 109.5
H70A C70 H70B 109.5
N6 C70 H70C 109.5
H70A C70 H70C 109.5
H70B C70 H70C 109.5

loop_
_geom_bond_atom_site_label_1
_geom_bond_atom_site_label_2
_geom_bond_distance
N1 C2 1.328(2)
N1 C3 1.456(2)
N1 H1C 0.8800
N2 C5 1.333(2)
N2 C4 1.452(2)
N2 H2A 0.8800
N3 C34 1.331(2)
N3 C35 1.465(2)
N3 H3C 0.8800
N4 C37 1.333(2)
N4 C36 1.455(2)
N4 H4C 0.8800
N5 C65 1.326(2)
N5 C66 1.458(2)
N5 C67 1.466(3)
N6 C68 1.323(2)
N6 C70 1.450(3)
N6 C69 1.457(2)
O1 C62 1.3754(18)
O1 C1 1.425(2)
O2 C2 1.2314(19)
O3 C5 1.235(2)
O4 C7 1.3769(18)
O4 C6 1.430(2)
O5 C30 1.3735(18)
O5 C33 1.428(2)
O6 C34 1.231(2)
O7 C37 1.229(2)
O8 C39 1.3750(18)
O8 C38 1.428(2)
O9 C65 1.229(2)
O10 C68 1.223(3)
C1 C2 1.521(2)
C1 H1A 0.9900
C1 H1B 0.9900
C3 C4 1.520(3)
C3 H3A 0.9900
C3 H3B 0.9900
C4 H4A 0.9900
C4 H4B 0.9900
C5 C6 1.520(2)
C6 H6A 0.9900
C6 H6B 0.9900
C7 C8 1.392(2)
C7 C12 1.392(2)
C8 C9 1.382(2)
C8 H8 0.9500
C9 C10 1.400(2)
C9 H9 0.9500
C10 C11 1.397(2)
C10 C13 1.493(2)
C11 C12 1.395(2)
C11 H11 0.9500
C12 H12 0.9500
C13 C14 1.362(2)
C13 C27 1.481(2)
C14 C21 1.490(2)
C14 C15 1.493(2)
C15 C16 1.400(2)
C15 C20 1.402(2)
C16 C17 1.391(2)
C16 H16 0.9500
C17 C18 1.390(3)
C17 H17 0.9500
C18 C19 1.390(2)
C18 H18 0.9500
C19 C20 1.388(2)
C19 H19 0.9500
C20 H20 0.9500
C21 C22 1.388(3)
C21 C26 1.402(2)
C22 C23 1.398(3)
C22 H22 0.9500
C23 C24 1.388(4)
C23 H23 0.9500
C24 C25 1.367(4)
C24 H24 0.9500
C25 C26 1.392(3)
C25 H25 0.9500
C26 H26 0.9500
C27 C32 1.394(2)
C27 C28 1.406(2)
C28 C29 1.388(2)
C28 H28 0.9500
C29 C30 1.394(2)
C29 H29 0.9500
C30 C31 1.389(2)
C31 C32 1.395(2)
C31 H31 0.9500
C32 H32 0.9500
C33 C34 1.529(2)
C33 H33A 0.9900
C33 H33B 0.9900
C35 C36 1.523(3)
C35 H35A 0.9900
C35 H35B 0.9900
C36 H36A 0.9900
C36 H36B 0.9900
C37 C38 1.518(2)
C38 H38A 0.9900
C38 H38B 0.9900
C39 C40 1.388(2)
C39 C44 1.391(2)
C40 C41 1.384(2)
C40 H40 0.9500
C41 C42 1.402(2)
C41 H41 0.9500
C42 C43 1.395(2)
C42 C45 1.488(2)
C43 C44 1.401(2)
C43 H43 0.9500
C44 H44 0.9500
C45 C46 1.361(2)
C45 C59 1.481(2)
C46 C53 1.491(2)
C46 C47 1.493(2)
C47 C52 1.394(2)
C47 C48 1.396(2)
C48 C49 1.390(2)
C48 H48 0.9500
C49 C50 1.394(3)
C49 H49 0.9500
C50 C51 1.383(3)
C50 H50 0.9500
C51 C52 1.388(2)
C51 H51 0.9500
C52 H52 0.9500
C53 C54 1.391(2)
C53 C58 1.401(2)
C54 C55 1.392(3)
C54 H54 0.9500
C55 C56 1.394(3)
C55 H55 0.9500
C56 C57 1.375(3)
C56 H56 0.9500
C57 C58 1.378(3)
C57 H57 0.9500
C58 H58 0.9500
C59 C64 1.401(2)
C59 C60 1.403(2)
C60 C61 1.385(2)
C60 H60 0.9500
C61 C62 1.392(2)
C61 H61 0.9500
C62 C63 1.388(2)
C63 C64 1.388(2)
C63 H63 0.9500
C64 H64 0.9500
C65 H65 0.9500
C66 H66A 0.9800
C66 H66B 0.9800
C66 H66C 0.9800
C67 H67A 0.9800
C67 H67B 0.9800
C67 H67C 0.9800
C68 H68 0.9500
C69 H69A 0.9800
C69 H69B 0.9800
C69 H69C 0.9800
C70 H70A 0.9800
C70 H70B 0.9800
C70 H70C 0.9800

loop_
_geom_torsion_atom_site_label_1
_geom_torsion_atom_site_label_2
_geom_torsion_atom_site_label_3
_geom_torsion_atom_site_label_4
_geom_torsion
C62 O1 C1 C2 87.28(17)
C3 N1 C2 O2 3.1(3)
C3 N1 C2 C1 179.29(14)
O1 C1 C2 O2 -156.24(15)
O1 C1 C2 N1 27.3(2)
C2 N1 C3 C4 107.52(18)
C5 N2 C4 C3 139.73(16)
N1 C3 C4 N2 -60.58(18)
C4 N2 C5 O3 2.3(3)
C4 N2 C5 C6 -179.48(15)
C7 O4 C6 C5 173.87(13)
O3 C5 C6 O4 -156.60(15)
N2 C5 C6 O4 25.07(19)
C6 O4 C7 C8 -155.70(14)
C6 O4 C7 C12 25.1(2)
O4 C7 C8 C9 -178.00(14)
C12 C7 C8 C9 1.2(2)
C7 C8 C9 C10 0.9(2)
C8 C9 C10 C11 -2.5(2)
C8 C9 C10 C13 -179.95(14)
C9 C10 C11 C12 2.1(2)
C13 C10 C11 C12 179.57(14)
O4 C7 C12 C11 177.58(14)
C8 C7 C12 C11 -1.5(2)
C10 C11 C12 C7 -0.2(2)
C11 C10 C13 C14 140.92(16)
C9 C10 C13 C14 -41.7(2)
C11 C10 C13 C27 -37.6(2)
C9 C10 C13 C27 139.77(15)
C27 C13 C14 C21 -21.8(2)
C10 C13 C14 C21 159.74(15)
C27 C13 C14 C15 160.32(14)
C10 C13 C14 C15 -18.1(2)
C13 C14 C15 C16 -48.0(2)
C21 C14 C15 C16 134.00(16)
C13 C14 C15 C20 132.29(17)
C21 C14 C15 C20 -45.7(2)
C20 C15 C16 C17 -2.5(2)
C14 C15 C16 C17 177.75(15)
C15 C16 C17 C18 -0.5(3)
C16 C17 C18 C19 2.7(3)
C17 C18 C19 C20 -1.9(3)
C18 C19 C20 C15 -1.1(3)
C16 C15 C20 C19 3.3(2)
C14 C15 C20 C19 -176.95(16)
C13 C14 C21 C22 134.90(18)
C15 C14 C21 C22 -47.1(2)
C13 C14 C21 C26 -50.4(2)
C15 C14 C21 C26 127.62(17)
C26 C21 C22 C23 0.5(3)
C14 C21 C22 C23 175.26(17)
C21 C22 C23 C24 -0.8(3)
C22 C23 C24 C25 0.2(3)
C23 C24 C25 C26 0.6(3)
C24 C25 C26 C21 -0.9(3)
C22 C21 C26 C25 0.3(3)
C14 C21 C26 C25 -174.58(17)
C14 C13 C27 C32 131.96(17)
C10 C13 C27 C32 -49.5(2)
C14 C13 C27 C28 -54.1(2)
C10 C13 C27 C28 124.41(16)
C32 C27 C28 C29 0.6(2)
C13 C27 C28 C29 -173.62(14)
C27 C28 C29 C30 -1.0(2)
C33 O5 C30 C31 18.9(2)
C33 O5 C30 C29 -161.52(13)
C28 C29 C30 O5 -179.72(14)
C28 C29 C30 C31 -0.1(2)
O5 C30 C31 C32 -178.89(14)
C29 C30 C31 C32 1.5(2)
C28 C27 C32 C31 0.8(2)
C13 C27 C32 C31 174.88(14)
C30 C31 C32 C27 -1.9(2)
C30 O5 C33 C34 -86.70(17)
C35 N3 C34 O6 -0.9(3)
C35 N3 C34 C33 -176.42(14)
O5 C33 C34 O6 149.43(15)
O5 C33 C34 N3 -34.8(2)
C34 N3 C35 C36 -101.62(18)
C37 N4 C36 C35 -144.23(16)
N3 C35 C36 N4 57.52(19)
C36 N4 C37 O7 -1.5(3)
C36 N4 C37 C38 179.87(15)
C39 O8 C38 C37 -177.92(13)
O7 C37 C38 O8 163.27(15)
N4 C37 C38 O8 -17.97(19)
C38 O8 C39 C40 158.37(14)
C38 O8 C39 C44 -23.3(2)
O8 C39 C40 C41 176.85(14)
C44 C39 C40 C41 -1.5(2)
C39 C40 C41 C42 -0.6(2)
C40 C41 C42 C43 2.8(2)
C40 C41 C42 C45 -179.02(14)
C41 C42 C43 C44 -2.9(2)
C45 C42 C43 C44 178.90(14)
O8 C39 C44 C43 -176.83(15)
C40 C39 C44 C43 1.4(2)
C42 C43 C44 C39 0.9(2)
C43 C42 C45 C46 -140.92(16)
C41 C42 C45 C46 40.9(2)
C43 C42 C45 C59 37.6(2)
C41 C42 C45 C59 -140.60(14)
C59 C45 C46 C53 17.6(2)
C42 C45 C46 C53 -164.07(14)
C59 C45 C46 C47 -162.90(14)
C42 C45 C46 C47 15.5(2)
C45 C46 C47 C52 -130.52(17)
C53 C46 C47 C52 49.1(2)
C45 C46 C47 C48 50.0(2)
C53 C46 C47 C48 -130.48(16)
C52 C47 C48 C49 3.2(2)
C46 C47 C48 C49 -177.23(15)
C47 C48 C49 C50 -0.5(3)
C48 C49 C50 C51 -2.1(3)
C49 C50 C51 C52 2.0(3)
C50 C51 C52 C47 0.8(3)
C48 C47 C52 C51 -3.4(2)
C46 C47 C52 C51 177.10(15)
C45 C46 C53 C54 -138.05(17)
C47 C46 C53 C54 42.4(2)
C45 C46 C53 C58 45.2(2)
C47 C46 C53 C58 -134.34(16)
C58 C53 C54 C55 -1.0(3)
C46 C53 C54 C55 -177.78(17)
C53 C54 C55 C56 0.6(3)
C54 C55 C56 C57 -0.2(3)
C55 C56 C57 C58 0.2(3)
C56 C57 C58 C53 -0.5(3)
C54 C53 C58 C57 0.9(3)
C46 C53 C58 C57 177.76(17)
C46 C45 C59 C64 -129.73(17)
C42 C45 C59 C64 51.80(19)
C46 C45 C59 C60 53.4(2)
C42 C45 C59 C60 -125.08(15)
C64 C59 C60 C61 -0.4(2)
C45 C59 C60 C61 176.60(14)
C59 C60 C61 C62 0.8(2)
C1 O1 C62 C63 -16.7(2)
C1 O1 C62 C61 162.93(14)
C60 C61 C62 O1 -179.18(14)
C60 C61 C62 C63 0.4(2)
O1 C62 C63 C64 177.57(14)
C61 C62 C63 C64 -2.0(2)
C62 C63 C64 C59 2.4(2)
C60 C59 C64 C63 -1.2(2)
C45 C59 C64 C63 -178.13(14)
C66 N5 C65 O9 -1.5(3)
C67 N5 C65 O9 -177.49(18)
C70 N6 C68 O10 -177.8(2)
C69 N6 C68 O10 2.2(4)
